data_1561436
loop_
_publ_author_name
'He, Tian'
'Yue, Ke-Fen'
'Zhao, Yi-xing'
'Chen, San-Ping'
'Zhou, Chun-sheng'
'Yan, Ni'

_publ_section_title
;
 Crystal structures and thermodynamics/kinetics of Zn(II) coordination
 polymers with helical chains
;
_journal_name_full 'Journal of Solid State Chemistry'
_journal_page_first 113
_journal_page_last 120
_journal_paper_doi 10.1016/j.jssc.2016.04.022
_journal_volume 239
_journal_year 2016
_chemical_formula_sum 'C20 H20 I3 N5 O6 Zn'
_chemical_formula_weight 872.48
_space_group_IT_number 19
_space_group_name_Hall 'P 2ac 2ab'
_space_group_name_H-M_alt 'P 21 21 21'
_symmetry_cell_setting orthorhombic
_symmetry_space_group_name_H-M 'P 21 21 21'
_atom_sites_solution_hydrogens geom
_atom_sites_solution_primary direct
_atom_sites_solution_secondary difmap
_audit_creation_method SHELXL-97
_cell_angle_alpha 90.00
_cell_angle_beta 90.00
_cell_angle_gamma 90.00
_cell_formula_units_Z 4
_cell_length_a 10.6427(7)
_cell_length_b 14.3732(11)
_cell_length_c 18.2143(13)
_cell_measurement_reflns_used 4030
_cell_measurement_temperature 296(2)
_cell_measurement_theta_max 22.66
_cell_measurement_theta_min 2.2165
_cell_volume 2786.2(3)
_computing_structure_refinement 'SHELXL-97 (Sheldrick, 1997)'
_computing_structure_solution 'SHELXS-97 (Sheldrick, 1990)'
_diffrn_ambient_temperature 296(2)
_diffrn_measured_fraction_theta_full 0.995
_diffrn_measured_fraction_theta_max 0.995
_diffrn_measurement_device_type 'Bruker APEX-II CCD'
_diffrn_radiation_monochromator graphite
_diffrn_radiation_source 'fine-focus sealed tube'
_diffrn_radiation_type MoK\a
_diffrn_radiation_wavelength 0.71073
_diffrn_reflns_av_R_equivalents 0.0371
_diffrn_reflns_av_sigmaI/netI 0.0483
_diffrn_reflns_limit_h_max 8
_diffrn_reflns_limit_h_min -13
_diffrn_reflns_limit_k_max 17
_diffrn_reflns_limit_k_min -17
_diffrn_reflns_limit_l_max 22
_diffrn_reflns_limit_l_min -21
_diffrn_reflns_number 15308
_diffrn_reflns_theta_full 26.38
_diffrn_reflns_theta_max 26.38
_diffrn_reflns_theta_min 2.22
_exptl_absorpt_coefficient_mu 4.247
_exptl_crystal_colour colorless
_exptl_crystal_density_diffrn 2.080
_exptl_crystal_density_method 'not measured'
_exptl_crystal_description block
_exptl_crystal_F_000 1648
_refine_diff_density_max 1.390
_refine_diff_density_min -1.233
_refine_diff_density_rms 0.116
_refine_ls_abs_structure_details 'Flack H D (1983), Acta Cryst. A39, 876-881'
_refine_ls_abs_structure_Flack 0.02(3)
_refine_ls_extinction_coef 0.00055(19)
_refine_ls_extinction_expression Fc^*^=kFc[1+0.001xFc^2^\l^3^/sin(2\q)]^-1/4^
_refine_ls_extinction_method SHELXL
_refine_ls_goodness_of_fit_ref 0.804
_refine_ls_hydrogen_treatment mixed
_refine_ls_matrix_type full
_refine_ls_number_parameters 309
_refine_ls_number_reflns 5654
_refine_ls_number_restraints 0
_refine_ls_restrained_S_all 0.804
_refine_ls_R_factor_all 0.0482
_refine_ls_R_factor_gt 0.0383
_refine_ls_shift/su_max 0.001
_refine_ls_shift/su_mean 0.000
_refine_ls_structure_factor_coef Fsqd
_refine_ls_weighting_details 'calc w=1/[\s^2^(Fo^2^)+(0.1000P)^2^+0.0000P] where P=(Fo^2^+2Fc^2^)/3'
_refine_ls_weighting_scheme calc
_refine_ls_wR_factor_gt 0.1091
_refine_ls_wR_factor_ref 0.1193
_reflns_number_gt 4778
_reflns_number_total 5654
_reflns_threshold_expression >2sigma(I)
_cod_data_source_file JSSC-2016-239-113.cif
_cod_data_source_block xb7374_0m
_cod_original_sg_symbol_H-M P2(1)2(1)2(1)
_cod_database_code 1561436

loop_
_symmetry_equiv_pos_as_xyz
'x, y, z'
'-x+1/2, -y, z+1/2'
'-x, y+1/2, -z+1/2'
'x+1/2, -y+1/2, -z'

loop_
_atom_site_label
_atom_site_type_symbol
_atom_site_fract_x
_atom_site_fract_y
_atom_site_fract_z
_atom_site_U_iso_or_equiv
_atom_site_adp_type
_atom_site_occupancy
_atom_site_symmetry_multiplicity
_atom_site_calc_flag
_atom_site_refinement_flags
_atom_site_disorder_assembly
_atom_site_disorder_group
Zn1 Zn 0.72382(7) 0.26322(5) 0.68149(5) 0.03479(19) Uani 1 1 d . . .
N1 N 0.3737(5) 0.2947(4) 0.7753(3) 0.0400(14) Uani 1 1 d . . .
N2 N 0.5695(6) 0.2939(4) 0.7387(3) 0.0393(13) Uani 1 1 d . . .
N3 N 0.6608(6) 0.1428(5) 0.4785(4) 0.0463(16) Uani 1 1 d . . .
N4 N 0.6978(6) 0.1861(4) 0.5919(4) 0.0450(15) Uani 1 1 d . . .
O1 O 0.6719(5) 0.4880(4) 0.6436(4) 0.0619(16) Uani 1 1 d . . .
O2 O 0.8116(5) 0.3732(3) 0.6462(3) 0.0457(12) Uani 1 1 d . . .
O3 O 0.8641(5) 0.2151(4) 0.7400(3) 0.0539(14) Uani 1 1 d . . .
O4 O 0.7576(5) 0.0854(4) 0.7602(3) 0.0570(15) Uani 1 1 d . . .
C1 C 0.1618(7) 0.3194(6) 0.7282(4) 0.050(2) Uani 1 1 d . . .
H1A H 0.1662 0.3856 0.7380 0.059 Uiso 1 1 calc R . .
H1B H 0.0751 0.3003 0.7347 0.059 Uiso 1 1 calc R . .
C2 C 0.2416(6) 0.2691(6) 0.7840(5) 0.0476(19) Uani 1 1 d . . .
H2A H 0.2137 0.2851 0.8331 0.057 Uiso 1 1 calc R . .
H2B H 0.2322 0.2025 0.7777 0.057 Uiso 1 1 calc R . .
C3 C 0.4252(8) 0.3789(5) 0.7925(4) 0.0453(17) Uani 1 1 d . . .
H3 H 0.3844 0.4278 0.8160 0.054 Uiso 1 1 calc R . .
C4 C 0.5436(7) 0.3789(6) 0.7699(4) 0.0448(18) Uani 1 1 d . . .
H4 H 0.5998 0.4281 0.7745 0.054 Uiso 1 1 calc R . .
C5 C 0.4640(6) 0.2445(5) 0.7429(4) 0.0367(15) Uani 1 1 d . . .
C6 C 0.4517(8) 0.1483(6) 0.7165(5) 0.054(2) Uani 1 1 d . . .
H6A H 0.5332 0.1197 0.7146 0.080 Uiso 1 1 calc R . .
H6B H 0.4152 0.1484 0.6684 0.080 Uiso 1 1 calc R . .
H6C H 0.3987 0.1139 0.7494 0.080 Uiso 1 1 calc R . .
C7 C 0.6988(7) 0.1974(6) 0.3509(5) 0.0486(18) Uani 1 1 d . . .
H7A H 0.6908 0.2631 0.3622 0.058 Uiso 1 1 calc R . .
H7B H 0.7861 0.1799 0.3579 0.058 Uiso 1 1 calc R . .
C8 C 0.6160(8) 0.1410(7) 0.4034(5) 0.054(2) Uani 1 1 d . . .
H8A H 0.5312 0.1657 0.4019 0.065 Uiso 1 1 calc R . .
H8B H 0.6128 0.0770 0.3866 0.065 Uiso 1 1 calc R . .
C9 C 0.7452(8) 0.0799(6) 0.5091(5) 0.056(2) Uani 1 1 d . . .
H9 H 0.7816 0.0294 0.4853 0.067 Uiso 1 1 calc R . .
C10 C 0.7644(8) 0.1051(6) 0.5782(5) 0.052(2) Uani 1 1 d . . .
H10 H 0.8143 0.0736 0.6120 0.062 Uiso 1 1 calc R . .
C11 C 0.6355(8) 0.2060(6) 0.5302(5) 0.0498(19) Uani 1 1 d . . .
C12 C 0.5491(8) 0.2869(7) 0.5208(6) 0.068(3) Uani 1 1 d . . .
H12A H 0.5577 0.3282 0.5619 0.103 Uiso 1 1 calc R . .
H12B H 0.4640 0.2652 0.5180 0.103 Uiso 1 1 calc R . .
H12C H 0.5701 0.3194 0.4764 0.103 Uiso 1 1 calc R . .
C13 C 0.7788(7) 0.4579(5) 0.6400(4) 0.0375(15) Uani 1 1 d . . .
C14 C 0.8857(6) 0.5237(5) 0.6244(3) 0.0311(14) Uani 1 1 d . . .
C15 C 0.9603(7) 0.5569(5) 0.6827(4) 0.0338(14) Uani 1 1 d . . .
C16 C 0.8447(7) 0.1391(5) 0.7732(4) 0.0397(17) Uani 1 1 d . . .
C17 C 0.9388(7) 0.1144(5) 0.8323(4) 0.0367(15) Uani 1 1 d . . .
C18 C 0.9180(7) 0.1457(5) 0.9026(4) 0.0438(17) Uani 1 1 d . . .
C19 C 0.9924(7) 0.1161(5) 0.9624(4) 0.0397(16) Uani 1 1 d . . .
C20 C 1.0881(6) 0.0514(4) 0.9464(4) 0.0343(14) Uani 1 1 d . . .
N5 N 0.9717(8) 0.1471(5) 1.0339(4) 0.064(2) Uani 1 1 d . . .
H5A H 1.0178 0.1267 1.0692 0.077 Uiso 1 1 calc R . .
H5B H 0.9129 0.1866 1.0427 0.077 Uiso 1 1 calc R . .
I1 I 0.91988(5) 0.51506(4) 0.79065(3) 0.04738(16) Uani 1 1 d . . .
I2 I 0.76632(7) 0.23534(6) 0.92412(4) 0.0925(3) Uani 1 1 d . . .
I3 I 1.18504(5) -0.00873(4) 1.03471(3) 0.05541(17) Uani 1 1 d . . .
O5 O 0.8959(8) 0.9984(7) 0.3715(4) 0.096(2) Uiso 1 1 d . . .
O6 O 0.9250(10) 0.3422(8) 0.0879(6) 0.118(3) Uiso 1 1 d . . .

loop_
_atom_site_aniso_label
_atom_site_aniso_U_11
_atom_site_aniso_U_22
_atom_site_aniso_U_33
_atom_site_aniso_U_23
_atom_site_aniso_U_13
_atom_site_aniso_U_12
Zn1 0.0332(4) 0.0296(4) 0.0416(4) 0.0008(3) -0.0001(3) -0.0017(3)
N1 0.035(3) 0.045(3) 0.040(3) -0.007(3) 0.003(3) -0.003(3)
N2 0.039(3) 0.040(3) 0.039(3) -0.002(3) 0.000(3) -0.007(3)
N3 0.041(3) 0.053(4) 0.044(4) -0.009(3) 0.009(3) -0.018(3)
N4 0.053(4) 0.042(3) 0.040(3) -0.005(3) -0.002(3) -0.001(3)
O1 0.034(3) 0.054(3) 0.097(4) 0.024(3) 0.003(3) 0.002(3)
O2 0.043(3) 0.030(2) 0.064(3) 0.009(2) 0.009(3) -0.004(2)
O3 0.048(3) 0.047(3) 0.067(4) 0.020(3) -0.017(3) 0.000(3)
O4 0.053(3) 0.057(4) 0.061(4) 0.005(3) -0.008(3) -0.006(3)
C1 0.037(4) 0.061(5) 0.051(5) -0.003(4) 0.004(3) 0.003(4)
C2 0.035(4) 0.051(4) 0.058(5) 0.001(4) 0.018(3) 0.006(3)
C3 0.052(4) 0.047(4) 0.037(4) -0.001(3) 0.009(4) 0.001(4)
C4 0.049(4) 0.039(4) 0.046(4) -0.010(3) 0.003(3) -0.012(3)
C5 0.031(3) 0.041(4) 0.038(4) 0.003(3) -0.004(3) -0.002(3)
C6 0.054(5) 0.041(4) 0.066(6) -0.001(4) 0.000(4) 0.000(4)
C7 0.044(4) 0.049(4) 0.052(4) 0.000(4) -0.003(4) -0.005(4)
C8 0.042(4) 0.062(5) 0.058(5) -0.010(4) 0.004(4) -0.012(4)
C9 0.057(5) 0.054(5) 0.056(5) -0.009(4) 0.005(4) 0.008(4)
C10 0.056(5) 0.053(5) 0.046(5) -0.006(4) 0.002(4) 0.013(4)
C11 0.046(4) 0.050(4) 0.053(5) -0.006(4) 0.001(4) -0.011(4)
C12 0.050(5) 0.068(6) 0.087(7) -0.009(5) -0.015(5) 0.016(4)
C13 0.046(4) 0.025(3) 0.041(4) 0.007(3) 0.001(3) 0.006(3)
C14 0.032(3) 0.027(3) 0.034(3) 0.000(3) 0.003(2) 0.004(2)
C15 0.043(4) 0.033(3) 0.026(3) -0.002(3) -0.001(3) -0.001(3)
C16 0.041(4) 0.036(4) 0.042(4) 0.004(3) -0.002(3) 0.004(3)
C17 0.041(4) 0.032(3) 0.037(4) 0.006(3) 0.000(3) 0.003(3)
C18 0.044(4) 0.039(4) 0.048(4) -0.010(3) 0.002(4) 0.012(3)
C19 0.050(4) 0.031(3) 0.039(4) -0.005(3) 0.002(3) 0.002(3)
C20 0.038(3) 0.025(3) 0.040(4) -0.007(3) -0.002(3) 0.006(3)
N5 0.084(5) 0.066(5) 0.042(4) -0.022(4) -0.010(4) 0.030(4)
I1 0.0488(3) 0.0565(3) 0.0368(2) 0.0021(2) 0.0055(2) 0.0001(2)
I2 0.0915(5) 0.1041(6) 0.0821(5) -0.0392(4) -0.0195(4) 0.0638(5)
I3 0.0703(4) 0.0529(3) 0.0431(3) 0.0017(2) -0.0129(2) 0.0101(3)

loop_
_atom_type_symbol
_atom_type_description
_atom_type_scat_dispersion_real
_atom_type_scat_dispersion_imag
_atom_type_scat_source
C C 0.0033 0.0016 'International Tables Vol C Tables 4.2.6.8 and 6.1.1.4'
H H 0.0000 0.0000 'International Tables Vol C Tables 4.2.6.8 and 6.1.1.4'
N N 0.0061 0.0033 'International Tables Vol C Tables 4.2.6.8 and 6.1.1.4'
O O 0.0106 0.0060 'International Tables Vol C Tables 4.2.6.8 and 6.1.1.4'
Zn Zn 0.2839 1.4301 'International Tables Vol C Tables 4.2.6.8 and 6.1.1.4'
I I -0.4742 1.8119 'International Tables Vol C Tables 4.2.6.8 and 6.1.1.4'

loop_
_geom_angle_atom_site_label_1
_geom_angle_atom_site_label_2
_geom_angle_atom_site_label_3
_geom_angle
_geom_angle_site_symmetry_1
_geom_angle_site_symmetry_3
O2 Zn1 O3 95.8(2) . .
O2 Zn1 N4 104.4(3) . .
O3 Zn1 N4 110.8(3) . .
O2 Zn1 N2 112.8(2) . .
O3 Zn1 N2 114.9(3) . .
N4 Zn1 N2 115.9(3) . .
C5 N1 C3 106.9(6) . .
C5 N1 C2 127.0(7) . .
C3 N1 C2 125.8(7) . .
C5 N2 C4 106.3(6) . .
C5 N2 Zn1 127.4(5) . .
C4 N2 Zn1 125.3(5) . .
C11 N3 C9 106.8(7) . .
C11 N3 C8 127.7(8) . .
C9 N3 C8 125.3(7) . .
C11 N4 C10 106.5(7) . .
C11 N4 Zn1 129.7(6) . .
C10 N4 Zn1 122.9(5) . .
C13 O2 Zn1 132.5(5) . .
C16 O3 Zn1 116.1(5) . .
C2 C1 C7 114.7(6) . 4_456
N1 C2 C1 110.4(7) . .
C4 C3 N1 108.1(7) . .
C3 C4 N2 108.6(7) . .
N2 C5 N1 110.1(6) . .
N2 C5 C6 123.9(7) . .
N1 C5 C6 126.0(7) . .
C1 C7 C8 111.1(6) 4_556 .
N3 C8 C7 112.9(6) . .
C10 C9 N3 107.6(8) . .
C9 C10 N4 108.7(8) . .
N4 C11 N3 110.3(8) . .
N4 C11 C12 124.8(8) . .
N3 C11 C12 124.9(8) . .
O1 C13 O2 126.2(7) . .
O1 C13 C14 119.5(6) . .
O2 C13 C14 114.2(6) . .
C20 C14 C15 119.5(6) 3_756 .
C20 C14 C13 120.8(6) 3_756 .
C15 C14 C13 119.7(6) . .
C17 C15 C14 119.4(6) 3_756 .
C17 C15 I1 121.0(5) 3_756 .
C14 C15 I1 119.5(5) . .
O4 C16 O3 125.0(7) . .
O4 C16 C17 119.3(6) . .
O3 C16 C17 115.8(7) . .
C18 C17 C15 120.3(7) . 3_746
C18 C17 C16 118.6(6) . .
C15 C17 C16 121.0(6) 3_746 .
C17 C18 C19 122.0(6) . .
C17 C18 I2 119.8(6) . .
C19 C18 I2 118.1(5) . .
N5 C19 C20 121.2(7) . .
N5 C19 C18 122.5(7) . .
C20 C19 C18 116.3(6) . .
C14 C20 C19 122.1(6) 3_746 .
C14 C20 I3 119.9(5) 3_746 .
C19 C20 I3 117.9(5) . .

loop_
_geom_bond_atom_site_label_1
_geom_bond_atom_site_label_2
_geom_bond_distance
_geom_bond_site_symmetry_2
Zn1 O2 1.945(5) .
Zn1 O3 1.960(5) .
Zn1 N4 1.993(6) .
Zn1 N2 1.994(6) .
N1 C5 1.339(9) .
N1 C3 1.365(10) .
N1 C2 1.462(9) .
N2 C5 1.330(9) .
N2 C4 1.376(10) .
N3 C11 1.336(10) .
N3 C9 1.391(11) .
N3 C8 1.449(11) .
N4 C11 1.335(11) .
N4 C10 1.385(10) .
O1 C13 1.219(9) .
O2 C13 1.271(8) .
O3 C16 1.265(9) .
O4 C16 1.229(9) .
C1 C2 1.509(11) .
C1 C7 1.514(11) 4_456
C3 C4 1.325(11) .
C5 C6 1.470(11) .
C7 C1 1.514(11) 4_556
C7 C8 1.532(11) .
C9 C10 1.327(12) .
C11 C12 1.492(12) .
C13 C14 1.506(10) .
C14 C20 1.379(9) 3_756
C14 C15 1.409(9) .
C15 C17 1.383(10) 3_756
C15 I1 2.101(6) .
C16 C17 1.513(10) .
C17 C18 1.374(11) .
C17 C15 1.383(10) 3_746
C18 C19 1.412(11) .
C18 I2 2.103(7) .
C19 N5 1.393(10) .
C19 C20 1.410(9) .
C20 C14 1.379(9) 3_746
C20 I3 2.098(7) .
